data_2009909
loop_
_publ_author_name
'Speziali, Nivaldo L.'
'Guimar\~aes, Beatriz G.'
'Silva, Rosalice M.'
'Duarte, Paulo H.'
'Aguiar, Silvestre R.'

_publ_section_title
;
 (Benzenethiolato-\k<i>S</i>)triphenyltin(IV),
 [Sn(C~6~H~5~S)(C~6~H~5~)~3~] (I), and
 bis(benzenethiolato-\k<i>S</i>)diphenyltin(IV),
 [Sn(C~6~H~5~S)~2~(C~6~H~5~)~2~] (II)
;
_journal_issue 7
_journal_name_full 'Acta Crystallographica Section C'
_journal_page_first 1059
_journal_page_last 1062
_journal_paper_doi 10.1107/S0108270193014088
_journal_volume 50
_journal_year 1994
_chemical_formula_structural '(C6 H5)3 Sn S (C6 H5)'
_chemical_formula_sum 'C24 H20 S Sn'
_chemical_formula_weight 459.1
_chemical_name_systematic
;
triphenyltinthiophenol
;
_space_group_IT_number 14
_symmetry_cell_setting monoclinic
_symmetry_space_group_name_Hall '-P 2ybc'
_symmetry_space_group_name_H-M 'P 1 21/c 1'
_cell_angle_alpha 90
_cell_angle_beta 93.56(3)
_cell_angle_gamma 90
_cell_formula_units_Z 4
_cell_length_a 7.745(2)
_cell_length_b 16.411(3)
_cell_length_c 16.120(3)
_cell_measurement_reflns_used 52
_cell_measurement_temperature 293
_cell_measurement_theta_max 20
_cell_measurement_theta_min 4
_cell_volume 2044.9(8)
_computing_cell_refinement 'SHELXTL-PLUS (Sheldrick, 1990)'
_computing_data_collection 'XSCANS Siemens software'
_computing_data_reduction 'Reduce (Shelxtl-Plus)'
_computing_publication_material 'XP, XPUBL, XTEXT, XPRINT (Shelxtl-Plus)'
_computing_structure_refinement 'XLS (Shelxtl-Plus)'
_computing_structure_solution 'XPREP (Shelxtl-Plus)'
_diffrn_ambient_temperature 293
_diffrn_measurement_device 'Siemens P4 diffractometer'
_diffrn_measurement_method \q/2\q
_diffrn_radiation_monochromator graphite
_diffrn_radiation_source 'X-ray tube'
_diffrn_radiation_type 'Mo K\a'
_diffrn_radiation_wavelength 0.71069
_diffrn_reflns_av_R_equivalents 0.06
_diffrn_reflns_limit_h_max 7
_diffrn_reflns_limit_h_min -7
_diffrn_reflns_limit_k_max 16
_diffrn_reflns_limit_k_min 0
_diffrn_reflns_limit_l_max 16
_diffrn_reflns_limit_l_min 0
_diffrn_reflns_number 4508
_diffrn_reflns_theta_max 22.5
_diffrn_reflns_theta_min 3.5
_diffrn_standards_decay_% 0
_diffrn_standards_interval_count 247
_diffrn_standards_number 3
_exptl_absorpt_coefficient_mu 1.356
_exptl_absorpt_correction_type none
_exptl_crystal_colour colourless
_exptl_crystal_density_diffrn 1.491
_exptl_crystal_description 'Irregular shape'
_exptl_crystal_F_000 920
_exptl_crystal_size_max 0.3
_exptl_crystal_size_min 0.2
_refine_diff_density_max 0.85
_refine_diff_density_min -0.67
_refine_ls_goodness_of_fit_obs .94
_refine_ls_hydrogen_treatment noref
_refine_ls_matrix_type full
_refine_ls_number_constraints 0
_refine_ls_number_parameters 235
_refine_ls_number_reflns 2080
_refine_ls_number_restraints 0
_refine_ls_R_factor_obs .031
_refine_ls_shift/esd_max .005
_refine_ls_shift/esd_mean .001
_refine_ls_structure_factor_coef F
_refine_ls_weighting_details 'w = 1/[\s^2^(F) + 0.0025F^2^]'
_refine_ls_weighting_scheme calc
_refine_ls_wR_factor_obs .050
_reflns_number_observed 2080
_reflns_number_total 2195
_reflns_observed_criterion F>4.0\s(F)
_cod_data_source_file sh1090.cif
_cod_data_source_block I
_cod_depositor_comments
;
The following automatic conversions were performed:
'_symmetry_cell_setting' value 'Monoclinic' changed to 'monoclinic'
according to '/home/saulius/struct/CIF-dictionaries/cif_core.dic'
dictionary named 'cif_core.dic' version 2.4.1 from 2010-06-29.

Automatic conversion script
Id: cif_fix_enum 1527 2010-12-29 10:47:43Z saulius 

The following automatic conversions were performed:

'_symmetry_cell_setting' value 'Monoclinic' changed to 'monoclinic'
according to /home/saulius/struct/CIF-dictionaries/cif_core.dic
dictionary named 'cif_core.dic' version 2.4.1 from 2010-06-29.

Automatic conversion script
Id: cif_fix_values 1715 2011-07-08 13:25:40Z adriana 

The following automatic conversions were performed:

'_refine_ls_weighting_scheme' value 'calc w = 1/[\s^2^(F) +
0.0025F^2^]' was changed to 'calc'. New tag
'_refine_ls_weighting_details' was created. The value of the new tag
was set to 'w = 1/[\s^2^(F) + 0.0025F^2^]'.

Automatic conversion script
Id: cif_fix_values 3143 2015-03-26 13:38:13Z robertas 
;
_cod_original_cell_volume 2044.9(10)
_cod_original_sg_symbol_H-M 'P 21/c'
_cod_database_code 2009909

loop_
_symmetry_equiv_pos_as_xyz
+x,+y,+z
-x,1/2+y,1/2-z
-x,-y,-z
+x,1/2-y,1/2+z

loop_
_atom_site_aniso_label
_atom_site_aniso_U_11
_atom_site_aniso_U_22
_atom_site_aniso_U_33
_atom_site_aniso_U_12
_atom_site_aniso_U_13
_atom_site_aniso_U_23
Sn .0530(10) .0430(10) .0370(10) -.0020(10) -.0020(10) .00(10)
S .0510(10) .0800(10) .0490(10) .0020(10) .0030(10) -.0180(10)
C(11) .047(2) .048(2) .042(2) -.008(2) -.001(2) .004(2)
C(12) .054(2) .049(2) .056(3) .007(2) .002(2) .0(2)
C(13) .074(3) .061(3) .068(3) -.007(2) .006(2) -.024(2)
C(14) .067(3) .088(4) .047(3) -.015(2) -.003(2) -.020(2)
C(15) .070(3) .084(3) .048(3) -.003(2) -.015(2) .003(2)
C(16) .072(3) .049(2) .059(3) .002(2) -.007(2) -.002(2)
C(21) .056(2) .048(2) .032(2) -.003(2) -.004(2) .001(2)
C(22) .064(2) .050(2) .049(2) -.005(2) .004(2) -.003(2)
C(23) .086(3) .067(3) .045(3) .002(2) .007(2) -.003(2)
C(24) .077(3) .061(3) .055(3) .009(2) .017(2) .017(2)
C(25) .064(2) .044(2) .073(3) .0(2) .006(2) .009(2)
C(26) .070(3) .046(2) .049(2) -.003(2) -.003(2) -.003(2)
C(31) .034(2) .055(3) .048(2) -.011(2) .001(2) -.006(2)
C(32) .085(4) .057(3) .061(3) .020(2) -.012(3) .002(2)
C(33) .128(5) .089(4) .059(3) .00(3) -.026(3) .013(3)
C(34) .091(3) .114(5) .046(3) -.010(3) .001(3) -.021(3)
C(35) .090(4) .075(3) .078(4) .015(2) -.005(3) -.033(3)
C(36) .076(3) .051(2) .058(3) .010(2) -.013(2) -.010(2)
C(41) .057(3) .046(2) .039(2) .005(2) -.003(2) -.003(2)
C(42) .068(3) .062(3) .064(3) .003(2) .008(2) -.007(2)
C(43) .067(3) .088(4) .081(3) .025(3) .002(2) -.017(3)
C(44) .098(4) .053(3) .063(3) .026(3) .001(2) -.005(2)
C(45) .096(4) .047(3) .057(3) .0(2) -.002(2) .001(2)
C(46) .060(2) .052(3) .050(2) .002(2) .0(2) .012(2)

loop_
_atom_site_label
_atom_site_fract_x
_atom_site_fract_y
_atom_site_fract_z
_atom_site_U_iso_or_equiv
_atom_site_thermal_displace_type
_atom_site_calc_flag
_atom_site_calc_attached_atom
Sn .38960(10) .68310(10) .45970(10) .0450(10) Uani d ?
S .7005(2) .69560(10) .48190(10) .0600(10) Uani d ?
C(11) .3343(4) .6238(2) .3426(2) .0460(10) Uani d ?
C(12) .3957(5) .5472(2) .3244(2) .0530(10) Uani d ?
C(13) .3580(5) .5141(3) .2471(3) .067(2) Uani d ?
C(14) .2629(5) .5548(3) .1874(3) .068(2) Uani d ?
C(15) .1986(6) .6299(3) .2042(3) .068(2) Uani d ?
C(16) .2334(6) .6643(3) .2811(3) .0600(10) Uani d ?
C(21) .2878(4) .6174(2) .5604(2) .0460(10) Uani d ?
C(22) .2973(5) .6488(2) .6397(2) .0540(10) Uani d ?
C(23) .2299(5) .6066(3) .7040(2) .066(2) Uani d ?
C(24) .1519(5) .5315(3) .6895(3) .064(2) Uani d ?
C(25) .1431(5) .5005(2) .6109(3) .0600(10) Uani d ?
C(26) .2113(5) .5422(2) .5470(2) .0560(10) Uani d ?
C(31) .7209(4) .7266(2) .5883(2) .0460(10) Uani d ?
C(32) .7921(7) .6732(3) .6457(3) .069(2) Uani d ?
C(33) .8127(9) .6979(3) .7286(3) .093(2) Uani d ?
C(34) .7639(6) .7740(4) .7519(3) .084(2) Uani d ?
C(35) .6914(8) .8253(3) .6951(4) .082(2) Uani d ?
C(36) .6733(6) .8033(2) .6135(3) .062(2) Uani d ?
C(41) .2905(5) .8044(2) .4494(2) .0470(10) Uani d ?
C(42) .1151(7) .8188(2) .4544(3) .065(2) Uani d ?
C(43) .0472(6) .8954(3) .4424(3) .079(2) Uani d ?
C(44) .1527(7) .9597(3) .4252(3) .072(2) Uani d ?
C(45) .3260(7) .9470(2) .4214(3) .067(2) Uani d ?
C(46) .3954(5) .8705(2) .4318(2) .0540(10) Uani d ?
H(12A) .4644 .5171 .3656 .1(6) Uiso calc C12
H(13A) .3995 .4605 .2351 .1(6) Uiso calc C13
H(14A) .2415 .5310 .1333 .1(6) Uiso calc C14
H(15A) .1287 .6587 .1626 .1(6) Uiso calc C15
H(16A) .1882 .7173 .2925 .1(6) Uiso calc C16
H(22A) .3509 .7009 .6501 .1(6) Uiso calc C22
H(23A) .2369 .6292 .7590 .1(6) Uiso calc C23
H(24A) .1057 .5014 .7341 .1(6) Uiso calc C24
H(25A) .0878 .4489 .6000 .1(6) Uiso calc C25
H(26A) .2059 .5188 .4924 .1(6) Uiso calc C26
H(32A) .8277 .6199 .6290 .1(6) Uiso calc C32
H(33A) .8614 .6606 .7696 .1(6) Uiso calc C33
H(34A) .7822 .7906 .8089 .1(6) Uiso calc C34
H(35A) .6510 .8777 .7123 .1(6) Uiso calc C35
H(36A) .6278 .8418 .5729 .1(6) Uiso calc C36
H(42A) .0401 .7742 .4663 .1(6) Uiso calc C42
H(43A) -.0747 .9038 .4464 .1(6) Uiso calc C43
H(44A) .1038 1.0129 .4156 .1(6) Uiso calc C44
H(45A) .4002 .9924 .4118 .1(6) Uiso calc C45
H(46A) .5171 .8624 .4266 .1(6) Uiso calc C46

loop_
_atom_type_symbol
_atom_type_scat_dispersion_real
_atom_type_scat_dispersion_imag
_atom_type_scat_source
C 0.002 0.002 'International Tables Vol IV Table 2.2B'
H 0 0 'International Tables Vol IV Table 2.2B'
S 0.110 0.124 'International Tables Vol IV Table 2.2B'
Sn -0.873 1.424 'International Tables Vol IV Table 2.2B'

loop_
_geom_angle_atom_site_label_1
_geom_angle_atom_site_label_2
_geom_angle_atom_site_label_3
_geom_angle
_geom_angle_publ_flag
S Sn C(11) 108.20(10) yes
S Sn C(21) 109.90(10) yes
C(11) Sn C(21) 112.10(10) yes
S Sn C(41) 106.40(10) yes
C(11) Sn C(41) 107.70(10) yes
C(21) Sn C(41) 112.40(10) yes
Sn S C(31) 101.20(10) yes
Sn C(11) C(12) 123.2(3) yes
Sn C(11) C(16) 119.0(3) yes
C(12) C(11) C(16) 117.9(3) yes
C(11) C(12) C(13) 119.6(3) yes
C(12) C(13) C(14) 121.8(4) yes
C(13) C(14) C(15) 119.7(4) yes
C(14) C(15) C(16) 119.8(4) yes
C(11) C(16) C(15) 121.2(4) yes
Sn C(21) C(22) 121.0(3) yes
Sn C(21) C(26) 120.5(2) yes
C(22) C(21) C(26) 118.5(3) yes
C(21) C(22) C(23) 120.7(4) yes
C(22) C(23) C(24) 120.2(4) yes
C(23) C(24) C(25) 119.0(4) yes
C(24) C(25) C(26) 120.9(4) yes
C(21) C(26) C(25) 120.8(3) yes
S C(31) C(32) 118.4(3) yes
S C(31) C(36) 122.2(3) yes
C(32) C(31) C(36) 119.4(4) yes
C(31) C(32) C(33) 118.7(4) yes
C(32) C(33) C(34) 120.8(5) yes
C(33) C(34) C(35) 119.9(5) yes
C(34) C(35) C(36) 120.4(5) yes
C(31) C(36) C(35) 120.8(4) yes
Sn C(41) C(42) 120.2(3) yes
Sn C(41) C(46) 121.9(3) yes
C(42) C(41) C(46) 117.7(3) yes
C(41) C(42) C(43) 121.1(4) yes
C(42) C(43) C(44) 120.3(5) yes
C(43) C(44) C(45) 119.4(4) yes
C(44) C(45) C(46) 121.0(4) yes
C(41) C(46) C(45) 120.5(4) yes

loop_
_geom_bond_atom_site_label_1
_geom_bond_atom_site_label_2
_geom_bond_site_symmetry_1
_geom_bond_site_symmetry_2
_geom_bond_distance
_geom_bond_publ_flag
Sn S . . 2.4210(10) yes
Sn C(11) . . 2.142(3) yes
Sn C(21) . . 2.139(3) yes
Sn C(41) . . 2.134(4) yes
S C(31) . . 1.787(4) yes
C(11) C(12) . . 1.383(5) yes
C(12) C(13) . . 1.375(6) yes
C(13) C(14) . . 1.351(6) yes
C(14) C(15) . . 1.362(7) yes
C(15) C(16) . . 1.373(6) yes
C(16) C(11) . . 1.392(5) yes
C(21) C(22) . . 1.377(5) yes
C(22) C(23) . . 1.375(6) yes
C(23) C(24) . . 1.385(6) yes
C(24) C(25) . . 1.362(6) yes
C(25) C(26) . . 1.369(6) yes
C(26) C(21) . . 1.378(5) yes
C(31) C(32) . . 1.365(6) yes
C(32) C(33) . . 1.397(8) yes
C(33) C(34) . . 1.363(8) yes
C(34) C(35) . . 1.342(7) yes
C(35) C(36) . . 1.363(7) yes
C(36) C(31) . . 1.379(5) yes
C(41) C(42) . . 1.386(7) yes
C(42) C(43) . . 1.371(6) yes
C(43) C(44) . . 1.374(7) yes
C(44) C(45) . . 1.363(8) yes
C(45) C(46) . . 1.370(6) yes
C(46) C(41) . . 1.395(5) yes

loop_
_geom_torsion_atom_site_label_1
_geom_torsion_atom_site_label_2
_geom_torsion_atom_site_label_3
_geom_torsion_atom_site_label_4
_geom_torsion
_geom_torsion_publ_flag
C11 Sn S C31 -169.1(2) no
C21 Sn S C31 -46.4(2) no
C41 Sn S C31 75.5(2) no
S Sn C11 C12 58.6(3) no
S Sn C11 C16 -120.6(3) no
C21 Sn C11 C12 -62.6(3) no
C21 Sn C11 C16 118.1(3) no
C41 Sn C11 C12 173.2(3) no
C41 Sn C11 C16 -6.0(3) no
S Sn C21 C22 65.1(3) no
S Sn C21 C26 -114.9(3) no
C11 Sn C21 C22 -174.6(3) no
C11 Sn C21 C26 5.4(3) no
C41 Sn C21 C22 -53.2(3) no
C41 Sn C21 C26 126.9(3) no
S Sn C41 C42 -166.0(3) no
S Sn C41 C46 18.7(3) no
C11 Sn C41 C42 78.2(4) no
C11 Sn C41 C46 -97.1(3) no
C21 Sn C41 C42 -45.7(4) no
C21 Sn C41 C46 139.0(3) no
Sn S C31 C32 111.0(3) no
Sn S C31 C36 -71.4(3) no
Sn C11 C12 H12A 1.5(3) no
Sn C11 C12 C13 -178.4(3) no
C16 C11 C12 H12A -179.2(3) no
C16 C11 C12 C13 0.9(6) no
Sn C11 C16 C15 178.1(3) no
Sn C11 C16 H16A -1.4(3) no
C12 C11 C16 C15 -1.2(6) no
C12 C11 C16 H16A 179.3(2) no
C11 C12 C13 H13A -179.0(2) no
C11 C12 C13 C14 0.5(6) no
H12A C12 C13 H13A 1.0(3) no
H12A C12 C13 C14 -179.4(3) no
C12 C13 C14 H14A 178.0(3) no
C12 C13 C14 C15 -1.5(7) no
H13A C13 C14 H14A -2.4(3) no
H13A C13 C14 C15 178.0(3) no
C13 C14 C15 H15A -178.6(3) no
C13 C14 C15 C16 1.2(7) no
H14A C14 C15 H15A 1.8(3) no
H14A C14 C15 C16 -178.4(3) no
C14 C15 C16 C11 0.2(7) no
C14 C15 C16 H16A 179.7(3) no
H15A C15 C16 C11 -180.0(3) no
H15A C15 C16 H16A -0.5(3) no
Sn C21 C22 H22A -0.3(3) no
Sn C21 C22 C23 179.3(3) no
C26 C21 C22 H22A 179.6(2) no
C26 C21 C22 C23 -0.8(5) no
Sn C21 C26 C25 -178.8(3) no
Sn C21 C26 H26A 1.4(3) no
C22 C21 C26 C25 1.2(5) no
C22 C21 C26 H26A -178.6(2) no
C21 C22 C23 H23A -179.8(2) no
C21 C22 C23 C24 0.2(6) no
H22A C22 C23 H23A -0.2(3) no
H22A C22 C23 C24 179.8(3) no
C22 C23 C24 H24A 179.3(3) no
C22 C23 C24 C25 -0.1(6) no
H23A C23 C24 H24A -0.7(3) no
H23A C23 C24 C25 179.9(3) no
C23 C24 C25 H25A -179.0(3) no
C23 C24 C25 C26 0.5(6) no
H24A C24 C25 H25A 1.6(3) no
H24A C24 C25 C26 -178.9(3) no
C24 C25 C26 C21 -1.1(6) no
C24 C25 C26 H26A 178.7(3) no
H25A C25 C26 C21 178.4(2) no
H25A C25 C26 H26A -1.7(3) no
S C31 C32 H32A -1.3(4) no
S C31 C32 C33 178.3(4) no
C36 C31 C32 H32A -178.9(3) no
C36 C31 C32 C33 0.7(7) no
S C31 C36 C35 -179.6(4) no
S C31 C36 H36A -0.2(4) no
C32 C31 C36 C35 -2.1(7) no
C32 C31 C36 H36A 177.3(3) no
C31 C32 C33 H33A 179.3(3) no
C31 C32 C33 C34 -0.4(9) no
H32A C32 C33 H33A -1.1(4) no
H32A C32 C33 C34 179.2(4) no
C32 C33 C34 H34A -178.0(4) no
C32 C33 C34 C35 1.6(9) no
H33A C33 C34 H34A 2.2(4) no
H33A C33 C34 C35 -178.2(4) no
C33 C34 C35 H35A 176.4(4) no
C33 C34 C35 C36 -3.0(8) no
H34A C34 C35 H35A -4.0(4) no
H34A C34 C35 C36 176.6(4) no
C34 C35 C36 C31 3.3(8) no
C34 C35 C36 H36A -176.1(4) no
H35A C35 C36 C31 -176.1(3) no
H35A C35 C36 H36A 4.5(4) no
Sn C41 C42 H42A 4.3(4) no
Sn C41 C42 C43 -175.5(3) no
C46 C41 C42 H42A 179.8(2) no
C46 C41 C42 C43 0.0(6) no
Sn C41 C46 C45 176.6(3) no
Sn C41 C46 H46A -3.1(4) no
C42 C41 C46 C45 1.2(6) no
C42 C41 C46 H46A -178.5(3) no
C41 C42 C43 H43A -179.7(3) no
C41 C42 C43 C44 -0.1(7) no
H42A C42 C43 H43A 0.5(3) no
H42A C42 C43 C44 -180.0(3) no
C42 C43 C44 H44A 178.6(3) no
C42 C43 C44 C45 -0.9(7) no
H43A C43 C44 H44A -1.9(3) no
H43A C43 C44 C45 178.7(3) no
C43 C44 C45 H45A -177.4(3) no
C43 C44 C45 C46 2.1(6) no
H44A C44 C45 H45A 3.2(3) no
H44A C44 C45 C46 -177.3(3) no
C44 C45 C46 C41 -2.3(6) no
C44 C45 C46 H46A 177.4(3) no
H45A C45 C46 C41 177.2(3) no
H45A C45 C46 H46A -3.1(3) no
